data_1560978
loop_
_publ_author_name
'Cramer, Alisha J.'
'Cole, Jacqueline M.'

_publ_section_title
;
 Host-guest prospects of neodymium and gadolinium ultraphosphate
 frameworks for nuclear waste storage: Multi-temperature topological
 analysis of nanoporous cages in RP5O14
;
_journal_name_full 'Journal of Solid State Chemistry'
_journal_page_first 250
_journal_page_last 257
_journal_paper_doi 10.1016/j.jssc.2018.07.020
_journal_volume 266
_journal_year 2018
_chemical_formula_sum 'Nd O14 P5'
_chemical_formula_weight 523.09
_space_group_IT_number 53
_space_group_name_Hall '-P 2ac 2'
_space_group_name_H-M_alt 'P m n a'
_symmetry_cell_setting orthorhombic
_symmetry_space_group_name_H-M 'P m n a'
_atom_sites_solution_hydrogens none
_atom_sites_solution_primary direct
_atom_sites_solution_secondary difmap
_audit_creation_method SHELXL-97
_cell_angle_alpha 90.00
_cell_angle_beta 90.00
_cell_angle_gamma 90.00
_cell_formula_units_Z 4
_cell_length_a 13.08(2)
_cell_length_b 8.759(17)
_cell_length_c 9.002(15)
_cell_measurement_reflns_used 512
_cell_measurement_temperature 440(2)
_cell_measurement_theta_max 28.26
_cell_measurement_theta_min 2.0
_cell_volume 1031(3)
_computing_cell_refinement
;
Rigaku CrystalClear-SM Expert 2.0
;
_computing_data_collection 'Rigaku CrystalClear-SM Expert 2.0'
_computing_data_reduction
;
Rigaku CrystalClear-SM Expert 2.0
;
_computing_molecular_graphics
;
SHELXTL-PLUS (Sheldrick, 1995)
;
_computing_publication_material 'SHELXL-97 (Sheldrick, 1997)'
_computing_structure_refinement 'SHELXL-97 (Sheldrick, 1997)'
_computing_structure_solution 'SHELXS-97 (Sheldrick, 1990)'
_diffrn_ambient_temperature 440(2)
_diffrn_measured_fraction_theta_full 0.809
_diffrn_measured_fraction_theta_max 0.809
_diffrn_measurement_device_type 'Rigaku Saturn 724+ CCD'
_diffrn_measurement_method '\w scans'
_diffrn_radiation_monochromator graphite
_diffrn_radiation_source 'fine-focus sealed tube'
_diffrn_radiation_type MoK\a
_diffrn_radiation_wavelength 0.71073
_diffrn_reflns_av_R_equivalents 0.1272
_diffrn_reflns_av_sigmaI/netI 0.0706
_diffrn_reflns_limit_h_max 17
_diffrn_reflns_limit_h_min -13
_diffrn_reflns_limit_k_max 11
_diffrn_reflns_limit_k_min -11
_diffrn_reflns_limit_l_max 10
_diffrn_reflns_limit_l_min -8
_diffrn_reflns_number 2390
_diffrn_reflns_theta_full 28.26
_diffrn_reflns_theta_max 28.26
_diffrn_reflns_theta_min 3.60
_diffrn_standards_decay_% 0
_diffrn_standards_interval_count 0
_diffrn_standards_interval_time 0
_diffrn_standards_number 0
_exptl_absorpt_coefficient_mu 5.895
_exptl_absorpt_correction_T_max 0.743
_exptl_absorpt_correction_T_min 0.317
_exptl_absorpt_correction_type empirical
_exptl_absorpt_process_details
;
T. Higashi, ABSCOR, empirical absorption correction
;
_exptl_crystal_colour purple
_exptl_crystal_density_diffrn 3.368
_exptl_crystal_density_method 'not measured'
_exptl_crystal_description plate
_exptl_crystal_F_000 988
_exptl_crystal_size_max 0.2
_exptl_crystal_size_mid 0.2
_exptl_crystal_size_min 0.05
_refine_diff_density_max 3.048
_refine_diff_density_min -4.898
_refine_diff_density_rms 0.507
_refine_ls_extinction_coef 0.008(2)
_refine_ls_extinction_expression Fc^*^=kFc[1+0.001xFc^2^\l^3^/sin(2\q)]^-1/4^
_refine_ls_extinction_method SHELXL
_refine_ls_goodness_of_fit_ref 1.101
_refine_ls_hydrogen_treatment none
_refine_ls_matrix_type full
_refine_ls_number_parameters 99
_refine_ls_number_reflns 1080
_refine_ls_number_restraints 0
_refine_ls_restrained_S_all 1.101
_refine_ls_R_factor_all 0.0828
_refine_ls_R_factor_gt 0.0732
_refine_ls_shift/su_max 0.000
_refine_ls_shift/su_mean 0.000
_refine_ls_structure_factor_coef Fsqd
_refine_ls_weighting_details 'calc w=1/[\s^2^(Fo^2^)+(0.1489P)^2^+5.8326P] where P=(Fo^2^+2Fc^2^)/3'
_refine_ls_weighting_scheme calc
_refine_ls_wR_factor_gt 0.1932
_refine_ls_wR_factor_ref 0.1980
_reflns_number_gt 1038
_reflns_number_total 1080
_reflns_threshold_expression >2sigma(I)
_cod_data_source_file nd_013_440_q1.cif
_cod_data_source_block nd_013_440_q1
_cod_original_cell_volume 1032(3)
_cod_original_sg_symbol_H-M Pmna
_cod_database_code 1560978

loop_
_symmetry_equiv_pos_as_xyz
'x, y, z'
'-x+1/2, -y, z+1/2'
'-x+1/2, y, -z+1/2'
'x, -y, -z'
'-x, -y, -z'
'x-1/2, y, -z-1/2'
'x-1/2, -y, z-1/2'
'-x, y, z'

loop_
_atom_site_label
_atom_site_type_symbol
_atom_site_fract_x
_atom_site_fract_y
_atom_site_fract_z
_atom_site_U_iso_or_equiv
_atom_site_adp_type
_atom_site_occupancy
_atom_site_symmetry_multiplicity
_atom_site_calc_flag
_atom_site_refinement_flags
_atom_site_disorder_assembly
_atom_site_disorder_group
Nd1 Nd 0.0000 0.77676(6) 0.18967(6) 0.0106(4) Uani 1 2 d S . .
P1 P 0.20417(19) 1.0000 0.0000 0.0127(6) Uani 1 2 d S . .
P2 P 0.33585(14) 0.2641(2) 0.0504(3) 0.0127(6) Uani 1 1 d . . .
P3 P 0.5000 0.1861(3) 0.2533(3) 0.0114(6) Uani 1 2 d S . .
P4 P 0.17493(19) 0.5000 0.0000 0.0113(6) Uani 1 2 d S . .
O1 O 0.4066(6) 0.2865(7) 0.1891(6) 0.0168(16) Uani 1 1 d . . .
O2 O 0.5000 0.2114(11) 0.4123(12) 0.025(2) Uani 1 2 d S . .
O3 O 0.0000 1.0320(11) 0.3123(9) 0.024(2) Uani 1 2 d S . .
O4 O -0.1150(6) 0.7262(8) 0.4046(10) 0.0301(17) Uani 1 1 d . . .
O5 O 0.1192(5) 0.5805(6) 0.1186(6) 0.0192(11) Uani 1 1 d . . .
O6 O 0.2541(5) 0.3870(8) 0.0826(7) 0.0230(14) Uani 1 1 d . . .
O7 O 0.1513(5) 0.9151(7) 0.1169(7) 0.0242(13) Uani 1 1 d . . .
O8 O 0.2821(5) 1.1102(7) 0.0857(8) 0.0266(14) Uani 1 1 d . . .

loop_
_atom_site_aniso_label
_atom_site_aniso_U_11
_atom_site_aniso_U_22
_atom_site_aniso_U_33
_atom_site_aniso_U_23
_atom_site_aniso_U_13
_atom_site_aniso_U_12
Nd1 0.0047(5) 0.0174(6) 0.0098(6) -0.00026(15) 0.000 0.000
P1 0.0049(11) 0.0177(12) 0.0155(14) 0.0021(9) 0.000 0.000
P2 0.0034(10) 0.0197(10) 0.0151(13) 0.0011(6) 0.0010(7) 0.0013(6)
P3 0.0065(11) 0.0186(12) 0.0090(16) 0.0026(10) 0.000 0.000
P4 0.0046(11) 0.0170(11) 0.0123(13) 0.0010(8) 0.000 0.000
O1 0.011(3) 0.021(3) 0.019(4) -0.0060(18) -0.007(2) 0.005(2)
O2 0.034(5) 0.039(5) 0.001(5) -0.008(3) 0.000 0.000
O3 0.013(4) 0.027(5) 0.031(5) -0.003(3) 0.000 0.000
O4 0.021(3) 0.047(5) 0.022(4) -0.002(3) 0.013(3) -0.004(3)
O5 0.023(3) 0.019(2) 0.015(3) -0.0010(18) 0.004(2) 0.009(2)
O6 0.017(3) 0.042(4) 0.010(3) -0.003(2) -0.002(2) 0.017(3)
O7 0.021(3) 0.029(3) 0.023(3) 0.001(2) 0.005(2) -0.006(2)
O8 0.028(3) 0.027(3) 0.024(3) 0.011(2) -0.011(3) -0.013(2)

loop_
_atom_type_symbol
_atom_type_description
_atom_type_scat_dispersion_real
_atom_type_scat_dispersion_imag
_atom_type_scat_source
O O 0.0106 0.0060 'International Tables Vol C Tables 4.2.6.8 and 6.1.1.4'
P P 0.1023 0.0942 'International Tables Vol C Tables 4.2.6.8 and 6.1.1.4'
Nd Nd -0.1943 3.0179 'International Tables Vol C Tables 4.2.6.8 and 6.1.1.4'

loop_
_geom_angle_atom_site_label_1
_geom_angle_atom_site_label_2
_geom_angle_atom_site_label_3
_geom_angle
_geom_angle_site_symmetry_1
_geom_angle_site_symmetry_3
O5 Nd1 O5 80.8(3) . 8
O5 Nd1 O7 144.9(2) . 8
O5 Nd1 O7 75.8(3) 8 8
O5 Nd1 O7 75.8(3) . .
O5 Nd1 O7 144.9(2) 8 .
O7 Nd1 O7 110.4(3) 8 .
O5 Nd1 O4 71.8(2) . 8
O5 Nd1 O4 118.1(2) 8 8
O7 Nd1 O4 142.8(2) 8 8
O7 Nd1 O4 78.7(3) . 8
O5 Nd1 O4 118.1(2) . .
O5 Nd1 O4 71.8(2) 8 .
O7 Nd1 O4 78.7(3) 8 .
O7 Nd1 O4 142.8(2) . .
O4 Nd1 O4 74.3(4) 8 .
O5 Nd1 O3 139.27(16) . .
O5 Nd1 O3 139.27(16) 8 .
O7 Nd1 O3 70.7(2) 8 .
O7 Nd1 O3 70.7(2) . .
O4 Nd1 O3 79.4(2) 8 .
O4 Nd1 O3 79.4(2) . .
O5 Nd1 O2 76.3(2) . 2_564
O5 Nd1 O2 76.3(2) 8 2_564
O7 Nd1 O2 73.0(2) 8 2_564
O7 Nd1 O2 73.0(2) . 2_564
O4 Nd1 O2 141.6(2) 8 2_564
O4 Nd1 O2 141.6(2) . 2_564
O3 Nd1 O2 113.9(3) . 2_564
O7 P1 O7 123.6(5) 4_575 .
O7 P1 O8 109.9(4) 4_575 .
O7 P1 O8 105.1(4) . .
O7 P1 O8 105.1(4) 4_575 4_575
O7 P1 O8 109.9(4) . 4_575
O8 P1 O8 100.9(6) . 4_575
O4 P2 O6 115.6(4) 7_665 .
O4 P2 O8 115.6(4) 7_665 1_545
O6 P2 O8 104.6(4) . 1_545
O4 P2 O1 116.6(5) 7_665 .
O6 P2 O1 99.9(4) . .
O8 P2 O1 102.3(4) 1_545 .
O2 P3 O3 122.4(5) . 6_646
O2 P3 O1 105.7(3) . 8_655
O3 P3 O1 110.9(3) 6_646 8_655
O2 P3 O1 105.7(3) . .
O3 P3 O1 110.9(3) 6_646 .
O1 P3 O1 98.5(6) 8_655 .
O5 P4 O5 120.7(5) 4_565 .
O5 P4 O6 106.1(3) 4_565 4_565
O5 P4 O6 111.0(3) . 4_565
O5 P4 O6 111.0(3) 4_565 .
O5 P4 O6 106.1(3) . .
O6 P4 O6 100.2(5) 4_565 .
P2 O1 P3 131.7(4) . .
P3 O2 Nd1 173.6(6) . 2_565
P3 O3 Nd1 130.1(5) 6_566 .
P2 O4 Nd1 162.0(5) 7_566 .
P4 O5 Nd1 148.8(3) . .
P2 O6 P4 141.7(5) . .
P1 O7 Nd1 147.0(4) . .
P2 O8 P1 135.5(4) 1_565 .

loop_
_geom_bond_atom_site_label_1
_geom_bond_atom_site_label_2
_geom_bond_distance
_geom_bond_site_symmetry_2
Nd1 O5 2.408(6) .
Nd1 O5 2.408(6) 8
Nd1 O7 2.412(7) 8
Nd1 O7 2.412(7) .
Nd1 O4 2.491(8) 8
Nd1 O4 2.491(8) .
Nd1 O3 2.493(10) .
Nd1 O2 2.499(11) 2_564
P1 O7 1.463(6) 4_575
P1 O7 1.463(6) .
P1 O8 1.602(7) .
P1 O8 1.602(7) 4_575
P2 O4 1.464(8) 7_665
P2 O6 1.545(6) .
P2 O8 1.553(7) 1_545
P2 O1 1.567(7) .
P3 O2 1.449(10) .
P3 O3 1.473(10) 6_646
P3 O1 1.612(7) 8_655
P3 O1 1.612(7) .
P4 O5 1.473(6) 4_565
P4 O5 1.473(6) .
P4 O6 1.614(6) 4_565
P4 O6 1.614(6) .
O2 Nd1 2.499(11) 2_565
O3 P3 1.473(10) 6_566
O4 P2 1.464(8) 7_566
O8 P2 1.553(7) 1_565

_cod_database_fobs_code 1560978
